data_7248091
loop_
_publ_author_name
'Wen, Xinyi'
'Shao, Yixin'
'Chen, Ye-Tao'
'He, Jiaxing'
'Chen, Shun-Li'
'Dang, Li'
'Li, Ming-De'

_publ_section_title
;
 Dual-rotor strategy for organic cocrystals with enhanced near-infrared
 photothermal conversion
;
_journal_issue 7
_journal_name_full 'RSC Advances'
_journal_page_first 4503
_journal_page_last 4508
_journal_paper_doi 10.1039/D4RA00002A
_journal_volume 14
_journal_year 2024
_chemical_formula_moiety 'C12 H4 N4, C16 H14'
_chemical_formula_sum 'C28 H18 N4'
_chemical_formula_weight 410.46
_chemical_name_systematic DTQ
_space_group_crystal_system triclinic
_space_group_IT_number 2
_space_group_name_Hall '-P 1'
_space_group_name_H-M_alt 'P -1'
_atom_sites_solution_hydrogens geom
_atom_sites_solution_primary dual
_audit_creation_date 2023-03-04
_audit_creation_method
;
Olex2 1.3-beta
(compiled 2020.11.12 svn.r5f609507 for OlexSys, GUI svn.r6408)
;
_audit_update_record
;
2023-03-04 deposited with the CCDC.	2024-01-29 downloaded from the CCDC.
;
_cell_angle_alpha 102.064(4)
_cell_angle_beta 90.087(3)
_cell_angle_gamma 96.951(4)
_cell_formula_units_Z 2
_cell_length_a 6.7935(3)
_cell_length_b 8.9755(4)
_cell_length_c 17.3317(7)
_cell_measurement_reflns_used 6197
_cell_measurement_temperature 100.00(10)
_cell_measurement_theta_max 70.6390
_cell_measurement_theta_min 6.1860
_cell_volume 1025.47(8)
_computing_cell_refinement 'CrysAlisPro 1.171.39.28b (Rigaku OD, 2015)'
_computing_data_collection 'CrysAlisPro 1.171.39.28b (Rigaku OD, 2015)'
_computing_data_reduction 'CrysAlisPro 1.171.39.28b (Rigaku OD, 2015)'
_computing_molecular_graphics 'Olex2 1.3-beta (Dolomanov et al., 2009)'
_computing_publication_material 'Olex2 1.3-beta (Dolomanov et al., 2009)'
_computing_structure_refinement 'SHELXL 2018/3 (Sheldrick, 2015)'
_computing_structure_solution 'SHELXT 2018/2 (Sheldrick, 2018)'
_diffrn_ambient_environment N~2~
_diffrn_ambient_temperature 100.00(10)
_diffrn_detector 'CCD plate'
_diffrn_measured_fraction_theta_full 0.980
_diffrn_measured_fraction_theta_max 0.954
_diffrn_measurement_details
;
List of Runs (angles in degrees, time in seconds):

  # Type    Start    End  Width  t~exp~   \w     \q     \k     \f   Frames
#--------------------------------------------------------------------------
  1  \w    -88.00 -45.00   0.50    0.50    --    0.00 -37.00 -60.00   86
  2  \w    -17.00  19.00   0.50    0.50    --    0.00 -37.00 -60.00   72
  3  \w     57.00  89.00   0.50    0.50    --    0.00  19.00 -60.00   64
  4  \w    -19.00  43.00   0.50    0.50    --    0.00  19.00 -60.00  124
  5  \w      0.00  36.00   0.50    1.26    --   89.30 -61.00-180.00   72
  6  \w     40.00 114.00   0.50    1.26    --   89.30 -61.00-180.00  148
  7  \w      2.00  83.00   0.50    1.26    --   89.30 -61.00  60.00  162
  8  \w     70.00 122.00   0.50    1.26    --   89.30 -82.00 -30.00  104
  9  \w     52.00 108.00   0.50    1.26    --   89.30 -61.00 -90.00  112
 10  \w      9.00  48.00   0.50    1.26    --   89.30 -82.00 -30.00   78
 11  \w     40.00 104.00   0.50    1.26    --   89.30 -30.00  30.00  128
 12  \w     18.00 107.00   0.50    1.26    --   89.30 -82.00-180.00  178
 13  \w     69.00 178.00   0.50    1.26    --   89.30  45.00  30.00  218
 14  \w      9.00  46.00   0.50    1.26    --   89.30 -61.00 -90.00   74
 15  \w    111.00 179.00   0.50    1.26    --   89.30  45.00   0.00  136
 16  \w     32.00  68.00   0.50    1.26    --   89.30 -82.00  60.00   72
 17  \w     82.00 115.00   0.50    1.26    --   89.30 -82.00  60.00   66
 18  \w    114.00 177.00   0.50    1.26    --   89.30  30.00 120.00  126
 19  \w     70.00  96.00   0.50    1.26    --   89.30  45.00   0.00   52
;
_diffrn_measurement_device 'four-circle diffractometer'
_diffrn_measurement_device_type 'XtaLAB AFC12 (RINC): Kappa single'
_diffrn_measurement_method '\w scans'
_diffrn_orient_matrix_type 'CrysAlisPro convention (1999,Acta A55,543-557)'
_diffrn_orient_matrix_UB_11 0.0036423000
_diffrn_orient_matrix_UB_12 -0.1077332000
_diffrn_orient_matrix_UB_13 -0.0816783000
_diffrn_orient_matrix_UB_21 -0.0168510000
_diffrn_orient_matrix_UB_22 0.1361575000
_diffrn_orient_matrix_UB_23 -0.0399496000
_diffrn_orient_matrix_UB_31 0.2278843000
_diffrn_orient_matrix_UB_32 0.0337992000
_diffrn_orient_matrix_UB_33 0.0008704000
_diffrn_radiation_monochromator graphite
_diffrn_radiation_probe x-ray
_diffrn_radiation_type 'Cu K\a'
_diffrn_radiation_wavelength 1.54184
_diffrn_reflns_av_R_equivalents 0.0186
_diffrn_reflns_av_unetI/netI 0.0228
_diffrn_reflns_Laue_measured_fraction_full 0.980
_diffrn_reflns_Laue_measured_fraction_max 0.954
_diffrn_reflns_limit_h_max 7
_diffrn_reflns_limit_h_min -7
_diffrn_reflns_limit_k_max 10
_diffrn_reflns_limit_k_min -10
_diffrn_reflns_limit_l_max 21
_diffrn_reflns_limit_l_min -20
_diffrn_reflns_number 8546
_diffrn_reflns_point_group_measured_fraction_full 0.980
_diffrn_reflns_point_group_measured_fraction_max 0.954
_diffrn_reflns_theta_full 67.684
_diffrn_reflns_theta_max 70.906
_diffrn_reflns_theta_min 5.078
_diffrn_source 'fine-focus sealed X-ray tube'
_diffrn_source_type 'Enhance (Cu) X-ray Source'
_exptl_absorpt_coefficient_mu 0.628
_exptl_absorpt_correction_T_max 1.00000
_exptl_absorpt_correction_T_min 0.71069
_exptl_absorpt_correction_type multi-scan
_exptl_absorpt_process_details
;
CrysAlisPro 1.171.39.28b (Rigaku Oxford Diffraction, 2015)
Empirical absorption correction using spherical harmonics,
 implemented in SCALE3 ABSPACK scaling algorithm.
;
_exptl_crystal_colour green
_exptl_crystal_density_diffrn 1.329
_exptl_crystal_description block
_exptl_crystal_F_000 428
_refine_diff_density_max 0.284
_refine_diff_density_min -0.346
_refine_diff_density_rms 0.070
_refine_ls_extinction_method none
_refine_ls_goodness_of_fit_ref 1.040
_refine_ls_hydrogen_treatment constr
_refine_ls_matrix_type full
_refine_ls_number_parameters 291
_refine_ls_number_reflns 3769
_refine_ls_number_restraints 0
_refine_ls_restrained_S_all 1.040
_refine_ls_R_factor_all 0.0407
_refine_ls_R_factor_gt 0.0389
_refine_ls_shift/su_max 0.000
_refine_ls_shift/su_mean 0.000
_refine_ls_structure_factor_coef Fsqd
_refine_ls_weighting_details 'w=1/[\s^2^(Fo^2^)+(0.0670P)^2^+0.2567P] where P=(Fo^2^+2Fc^2^)/3'
_refine_ls_weighting_scheme calc
_refine_ls_wR_factor_gt 0.1103
_refine_ls_wR_factor_ref 0.1122
_reflns_Friedel_coverage 0.000
_reflns_number_gt 3510
_reflns_number_total 3769
_reflns_threshold_expression 'I > 2\s(I)'
_cod_data_source_file d4ra00002a2.cif
_cod_data_source_block 20211030d
_cod_database_code 7248091
_shelx_shelxl_version_number 2018/3
_chemical_oxdiff_formula 'C H N '
_chemical_oxdiff_usercomment 'C H N'
_shelx_space_group_comment
;
The symmetry employed for this shelxl refinement is uniquely defined
by the following loop, which should always be used as a source of
symmetry information in preference to the above space-group names.
They are only intended as comments.
;
_reflns_odcompleteness_completeness 99.54
_reflns_odcompleteness_iscentric 1
_reflns_odcompleteness_theta 64.99
_olex2_refinement_description
;
1. Fixed Uiso
 At 1.2 times of:
  All C(H) groups
 At 1.5 times of:
  All C(H,H,H) groups
2.a Aromatic/amide H refined with riding coordinates:
 C005(H005), C006(H006), C00H(H00H), C00I(H00I), C00M(H00M), C00N(H00N),
 C00O(H00O), C00Q(H00Q), C00R(H00R), C00S(H00S), C00V(H00V), C00W(H00W)
2.b Idealised Me refined as rotating group:
 C00T(H00A,H00B,H00C), C00U(H00D,H00E,H00F)
;
_olex2_submission_special_instructions 'No special instructions were received'
_oxdiff_exptl_absorpt_empirical_details
;
Empirical correction (ABSPACK) includes:
- Absorption correction using spherical harmonics
- Frame scaling
;
_oxdiff_exptl_absorpt_empirical_full_max 1.381
_oxdiff_exptl_absorpt_empirical_full_min 0.690

loop_
_space_group_symop_operation_xyz
'x, y, z'
'-x, -y, -z'

loop_
_atom_site_label
_atom_site_type_symbol
_atom_site_fract_x
_atom_site_fract_y
_atom_site_fract_z
_atom_site_U_iso_or_equiv
_atom_site_adp_type
_atom_site_occupancy
_atom_site_site_symmetry_order
_atom_site_calc_flag
_atom_site_refinement_flags_posn
_atom_site_refinement_flags_adp
_atom_site_refinement_flags_occupancy
_atom_site_disorder_assembly
_atom_site_disorder_group
N001 N 0.82793(15) 0.75208(11) 0.16532(6) 0.0253(2) Uani 1 1 d . . . . .
N002 N 0.84324(15) 0.32080(11) -0.00482(6) 0.0255(2) Uani 1 1 d . . . . .
N003 N 0.85718(15) 0.28646(11) 0.53448(6) 0.0265(2) Uani 1 1 d . . . . .
N004 N 0.81012(15) -0.15022(11) 0.36203(6) 0.0255(2) Uani 1 1 d . . . . .
C005 C 0.87129(15) 0.46699(12) 0.28424(6) 0.0170(2) Uani 1 1 d . . . . .
H005 H 0.876773 0.573392 0.295770 0.020 Uiso 1 1 calc R U . . .
C006 C 0.87186(15) 0.39109(12) 0.34354(6) 0.0169(2) Uani 1 1 d . . . . .
H006 H 0.880466 0.446039 0.395499 0.020 Uiso 1 1 calc R U . . .
C007 C 0.84260(16) 0.62298(12) 0.15506(6) 0.0189(2) Uani 1 1 d . . . . .
C008 C 0.34695(15) 0.13448(12) 0.29680(6) 0.0171(2) Uani 1 1 d . . . . .
C009 C 0.82969(16) -0.01849(12) 0.37327(6) 0.0191(2) Uani 1 1 d . . . . .
C00A C 0.85413(16) 0.22433(12) 0.46942(6) 0.0194(2) Uani 1 1 d . . . . .
C00B C 0.34068(15) 0.15448(12) 0.15908(6) 0.0180(2) Uani 1 1 d . . . . .
C00C C 0.85475(15) 0.46094(12) 0.14169(6) 0.0176(2) Uani 1 1 d . . . . .
C00D C 0.85928(15) 0.22516(12) 0.32762(6) 0.0166(2) Uani 1 1 d . . . . .
C00E C 0.34138(15) 0.06308(12) 0.21603(6) 0.0180(2) Uani 1 1 d . . . . .
C00F C 0.84967(15) 0.14660(12) 0.38801(6) 0.0174(2) Uani 1 1 d . . . . .
C00G C 0.35799(15) 0.29944(12) 0.32103(6) 0.0171(2) Uani 1 1 d . . . . .
C00H C 0.85543(15) 0.14339(12) 0.24608(6) 0.0174(2) Uani 1 1 d . . . . .
H00H H 0.850306 0.037012 0.234491 0.021 Uiso 1 1 calc R U . . .
C00I C 0.34092(15) 0.04657(12) 0.35714(7) 0.0196(2) Uani 1 1 d . . . . .
H00I H 0.335516 -0.059649 0.342580 0.023 Uiso 1 1 calc R U . . .
C00J C 0.84902(16) 0.38208(12) 0.06036(6) 0.0189(2) Uani 1 1 d . . . . .
C00K C 0.36632(15) 0.39129(12) 0.26402(7) 0.0184(2) Uani 1 1 d . . . . .
C00L C 0.86223(15) 0.38471(12) 0.20264(6) 0.0167(2) Uani 1 1 d . . . . .
C00M C 0.35987(15) 0.36493(12) 0.40402(6) 0.0203(2) Uani 1 1 d . . . . .
H00M H 0.366631 0.470910 0.420684 0.024 Uiso 1 1 calc R U . . .
C00N C 0.85918(15) 0.21962(12) 0.18697(6) 0.0178(2) Uani 1 1 d . . . . .
H00N H 0.859830 0.165256 0.135050 0.021 Uiso 1 1 calc R U . . .
C00O C 0.35586(16) 0.40716(13) 0.12282(7) 0.0213(2) Uani 1 1 d . . . . .
H00O H 0.366888 0.513678 0.137249 0.026 Uiso 1 1 calc R U . . .
C00P C 0.35486(15) 0.31968(12) 0.18334(6) 0.0177(2) Uani 1 1 d . . . . .
C00Q C 0.32436(17) 0.08799(13) 0.07616(7) 0.0233(3) Uani 1 1 d . . . . .
H00Q H 0.313983 -0.018184 0.059588 0.028 Uiso 1 1 calc R U . . .
C00R C 0.34290(16) 0.11445(13) 0.43533(7) 0.0227(2) Uani 1 1 d . . . . .
H00R H 0.338254 0.054434 0.473173 0.027 Uiso 1 1 calc R U . . .
C00S C 0.34110(17) 0.33838(14) 0.04486(7) 0.0250(3) Uani 1 1 d . . . . .
H00S H 0.342444 0.398106 0.006968 0.030 Uiso 1 1 calc R U . . .
C00T C 0.38686(18) 0.56428(12) 0.28899(7) 0.0251(3) Uani 1 1 d . . . . .
H00A H 0.260378 0.599085 0.283591 0.038 Uiso 1 1 calc R U . . .
H00B H 0.480507 0.608699 0.256178 0.038 Uiso 1 1 calc R U . . .
H00C H 0.432731 0.594929 0.343059 0.038 Uiso 1 1 calc R U . . .
C00U C 0.33904(19) -0.10895(13) 0.19224(7) 0.0263(3) Uani 1 1 d . . . . .
H00D H 0.461281 -0.137067 0.209272 0.039 Uiso 1 1 calc R U . . .
H00E H 0.324298 -0.140566 0.135881 0.039 Uiso 1 1 calc R U . . .
H00F H 0.230048 -0.158543 0.216446 0.039 Uiso 1 1 calc R U . . .
C00V C 0.35201(16) 0.27618(13) 0.45907(7) 0.0229(2) Uani 1 1 d . . . . .
H00V H 0.352636 0.321884 0.512445 0.027 Uiso 1 1 calc R U . . .
C00W C 0.32367(18) 0.17612(14) 0.02109(7) 0.0270(3) Uani 1 1 d . . . . .
H00W H 0.311732 0.129825 -0.032248 0.032 Uiso 1 1 calc R U . . .

loop_
_atom_site_aniso_label
_atom_site_aniso_U_11
_atom_site_aniso_U_22
_atom_site_aniso_U_33
_atom_site_aniso_U_23
_atom_site_aniso_U_13
_atom_site_aniso_U_12
N001 0.0331(6) 0.0199(5) 0.0233(5) 0.0049(4) 0.0021(4) 0.0048(4)
N002 0.0292(5) 0.0245(5) 0.0219(5) 0.0027(4) 0.0012(4) 0.0030(4)
N003 0.0326(6) 0.0247(5) 0.0219(5) 0.0028(4) 0.0002(4) 0.0066(4)
N004 0.0338(6) 0.0190(5) 0.0239(5) 0.0053(4) -0.0003(4) 0.0028(4)
C005 0.0136(5) 0.0141(5) 0.0221(5) 0.0010(4) 0.0014(4) 0.0020(4)
C006 0.0140(5) 0.0162(5) 0.0195(5) 0.0012(4) 0.0007(4) 0.0019(4)
C007 0.0193(5) 0.0208(6) 0.0171(5) 0.0056(4) 0.0021(4) 0.0022(4)
C008 0.0109(5) 0.0177(5) 0.0233(5) 0.0056(4) 0.0004(4) 0.0015(4)
C009 0.0199(5) 0.0207(6) 0.0173(5) 0.0051(4) 0.0008(4) 0.0027(4)
C00A 0.0186(6) 0.0168(5) 0.0239(6) 0.0061(4) 0.0002(4) 0.0028(4)
C00B 0.0123(5) 0.0196(5) 0.0231(6) 0.0054(4) 0.0013(4) 0.0037(4)
C00C 0.0146(5) 0.0172(5) 0.0206(5) 0.0029(4) 0.0016(4) 0.0015(4)
C00D 0.0108(5) 0.0172(5) 0.0212(5) 0.0027(4) 0.0000(4) 0.0017(4)
C00E 0.0132(5) 0.0167(5) 0.0245(6) 0.0047(4) 0.0003(4) 0.0024(4)
C00F 0.0150(5) 0.0164(5) 0.0203(5) 0.0028(4) 0.0002(4) 0.0020(4)
C00G 0.0109(5) 0.0175(5) 0.0228(5) 0.0043(4) 0.0008(4) 0.0008(4)
C00H 0.0156(5) 0.0140(5) 0.0215(5) 0.0016(4) 0.0005(4) 0.0015(4)
C00I 0.0152(5) 0.0179(5) 0.0267(6) 0.0077(4) 0.0002(4) 0.0013(4)
C00J 0.0172(5) 0.0170(5) 0.0238(6) 0.0070(4) 0.0010(4) 0.0025(4)
C00K 0.0129(5) 0.0164(5) 0.0263(6) 0.0056(4) 0.0019(4) 0.0018(4)
C00L 0.0104(5) 0.0176(5) 0.0218(5) 0.0037(4) 0.0009(4) 0.0015(4)
C00M 0.0166(5) 0.0190(5) 0.0237(6) 0.0019(4) -0.0003(4) 0.0003(4)
C00N 0.0162(5) 0.0170(5) 0.0185(5) 0.0006(4) 0.0010(4) 0.0018(4)
C00O 0.0154(5) 0.0210(5) 0.0303(6) 0.0112(4) 0.0012(4) 0.0030(4)
C00P 0.0100(5) 0.0202(5) 0.0240(6) 0.0072(4) 0.0016(4) 0.0023(4)
C00Q 0.0236(6) 0.0229(6) 0.0238(6) 0.0042(4) 0.0012(4) 0.0053(4)
C00R 0.0199(6) 0.0270(6) 0.0236(6) 0.0115(4) 0.0010(4) 0.0020(4)
C00S 0.0210(6) 0.0322(6) 0.0265(6) 0.0156(5) 0.0017(4) 0.0052(5)
C00T 0.0306(6) 0.0167(6) 0.0282(6) 0.0060(4) 0.0053(5) 0.0020(4)
C00U 0.0362(7) 0.0176(6) 0.0251(6) 0.0038(4) -0.0017(5) 0.0043(5)
C00V 0.0190(6) 0.0281(6) 0.0203(5) 0.0033(4) -0.0001(4) 0.0011(4)
C00W 0.0283(6) 0.0329(6) 0.0206(5) 0.0058(5) 0.0008(5) 0.0064(5)

loop_
_atom_type_symbol
_atom_type_description
_atom_type_scat_dispersion_real
_atom_type_scat_dispersion_imag
_atom_type_scat_source
C C 0.0181 0.0091 'International Tables Vol C Tables 4.2.6.8 and 6.1.1.4'
H H 0.0000 0.0000 'International Tables Vol C Tables 4.2.6.8 and 6.1.1.4'
N N 0.0311 0.0180 'International Tables Vol C Tables 4.2.6.8 and 6.1.1.4'

loop_
_geom_angle_atom_site_label_1
_geom_angle_atom_site_label_2
_geom_angle_atom_site_label_3
_geom_angle
_geom_angle_site_symmetry_1
_geom_angle_site_symmetry_3
_geom_angle_publ_flag
C006 C005 H005 119.6 . . ?
C006 C005 C00L 120.74(9) . . ?
C00L C005 H005 119.6 . . ?
C005 C006 H006 119.5 . . ?
C005 C006 C00D 121.01(10) . . ?
C00D C006 H006 119.5 . . ?
N001 C007 C00C 178.31(12) . . ?
C00E C008 C00G 120.59(10) . . ?
C00E C008 C00I 121.42(10) . . ?
C00I C008 C00G 117.99(10) . . ?
N004 C009 C00F 178.70(12) . . ?
N003 C00A C00F 179.83(12) . . ?
C00E C00B C00P 120.25(10) . . ?
C00E C00B C00Q 121.72(10) . . ?
C00Q C00B C00P 118.03(10) . . ?
C007 C00C C00J 115.55(9) . . ?
C00L C00C C007 122.33(9) . . ?
C00L C00C C00J 122.06(9) . . ?
C00F C00D C006 121.21(9) . . ?
C00F C00D C00H 120.63(9) . . ?
C00H C00D C006 118.16(9) . . ?
C008 C00E C00U 119.57(9) . . ?
C00B C00E C008 119.10(10) . . ?
C00B C00E C00U 121.32(10) . . ?
C00A C00F C009 116.02(9) . . ?
C00D C00F C009 122.00(9) . . ?
C00D C00F C00A 121.97(9) . . ?
C00K C00G C008 120.23(10) . . ?
C00K C00G C00M 121.85(10) . . ?
C00M C00G C008 117.92(10) . . ?
C00D C00H H00H 119.6 . . ?
C00N C00H C00D 120.70(9) . . ?
C00N C00H H00H 119.6 . . ?
C008 C00I H00I 119.1 . . ?
C00R C00I C008 121.81(10) . . ?
C00R C00I H00I 119.1 . . ?
N002 C00J C00C 179.04(11) . . ?
C00G C00K C00T 120.51(10) . . ?
C00P C00K C00G 119.14(10) . . ?
C00P C00K C00T 120.35(10) . . ?
C00C C00L C005 121.10(9) . . ?
C00C C00L C00N 120.84(9) . . ?
C00N C00L C005 118.06(9) . . ?
C00G C00M H00M 119.1 . . ?
C00V C00M C00G 121.83(10) . . ?
C00V C00M H00M 119.1 . . ?
C00H C00N C00L 121.22(10) . . ?
C00H C00N H00N 119.4 . . ?
C00L C00N H00N 119.4 . . ?
C00P C00O H00O 119.1 . . ?
C00S C00O H00O 119.1 . . ?
C00S C00O C00P 121.75(10) . . ?
C00K C00P C00B 120.59(10) . . ?
C00K C00P C00O 121.54(10) . . ?
C00O C00P C00B 117.87(10) . . ?
C00B C00Q H00Q 119.1 . . ?
C00W C00Q C00B 121.78(11) . . ?
C00W C00Q H00Q 119.1 . . ?
C00I C00R H00R 119.9 . . ?
C00I C00R C00V 120.19(10) . . ?
C00V C00R H00R 119.9 . . ?
C00O C00S H00S 119.8 . . ?
C00O C00S C00W 120.38(10) . . ?
C00W C00S H00S 119.8 . . ?
C00K C00T H00A 109.5 . . ?
C00K C00T H00B 109.5 . . ?
C00K C00T H00C 109.5 . . ?
H00A C00T H00B 109.5 . . ?
H00A C00T H00C 109.5 . . ?
H00B C00T H00C 109.5 . . ?
C00E C00U H00D 109.5 . . ?
C00E C00U H00E 109.5 . . ?
C00E C00U H00F 109.5 . . ?
H00D C00U H00E 109.5 . . ?
H00D C00U H00F 109.5 . . ?
H00E C00U H00F 109.5 . . ?
C00M C00V C00R 120.26(10) . . ?
C00M C00V H00V 119.9 . . ?
C00R C00V H00V 119.9 . . ?
C00Q C00W C00S 120.16(11) . . ?
C00Q C00W H00W 119.9 . . ?
C00S C00W H00W 119.9 . . ?

loop_
_geom_bond_atom_site_label_1
_geom_bond_atom_site_label_2
_geom_bond_distance
_geom_bond_site_symmetry_2
_geom_bond_publ_flag
N001 C007 1.1516(14) . ?
N002 C00J 1.1468(14) . ?
N003 C00A 1.1475(15) . ?
N004 C009 1.1486(15) . ?
C005 H005 0.9300 . ?
C005 C006 1.3467(15) . ?
C005 C00L 1.4497(14) . ?
C006 H006 0.9300 . ?
C006 C00D 1.4487(14) . ?
C007 C00C 1.4366(14) . ?
C008 C00E 1.4109(15) . ?
C008 C00G 1.4447(15) . ?
C008 C00I 1.4337(15) . ?
C009 C00F 1.4395(14) . ?
C00A C00F 1.4360(14) . ?
C00B C00E 1.4094(15) . ?
C00B C00P 1.4454(15) . ?
C00B C00Q 1.4349(15) . ?
C00C C00J 1.4373(15) . ?
C00C C00L 1.3773(15) . ?
C00D C00F 1.3764(15) . ?
C00D C00H 1.4486(14) . ?
C00E C00U 1.5108(14) . ?
C00G C00K 1.4101(15) . ?
C00G C00M 1.4351(15) . ?
C00H H00H 0.9300 . ?
C00H C00N 1.3442(15) . ?
C00I H00I 0.9300 . ?
C00I C00R 1.3640(16) . ?
C00K C00P 1.4094(15) . ?
C00K C00T 1.5113(14) . ?
C00L C00N 1.4472(14) . ?
C00M H00M 0.9300 . ?
C00M C00V 1.3621(16) . ?
C00N H00N 0.9300 . ?
C00O H00O 0.9300 . ?
C00O C00P 1.4352(15) . ?
C00O C00S 1.3611(16) . ?
C00Q H00Q 0.9300 . ?
C00Q C00W 1.3613(17) . ?
C00R H00R 0.9300 . ?
C00R C00V 1.4173(16) . ?
C00S H00S 0.9300 . ?
C00S C00W 1.4185(17) . ?
C00T H00A 0.9600 . ?
C00T H00B 0.9600 . ?
C00T H00C 0.9600 . ?
C00U H00D 0.9600 . ?
C00U H00E 0.9600 . ?
C00U H00F 0.9600 . ?
C00V H00V 0.9300 . ?
C00W H00W 0.9300 . ?

loop_
_geom_torsion_atom_site_label_1
_geom_torsion_atom_site_label_2
_geom_torsion_atom_site_label_3
_geom_torsion_atom_site_label_4
_geom_torsion
_geom_torsion_site_symmetry_1
_geom_torsion_site_symmetry_2
_geom_torsion_site_symmetry_3
_geom_torsion_site_symmetry_4
_geom_torsion_publ_flag
C005 C006 C00D C00F -176.67(10) . . . . ?
C005 C006 C00D C00H 2.84(15) . . . . ?
C005 C00L C00N C00H 3.07(15) . . . . ?
C006 C005 C00L C00C 177.76(9) . . . . ?
C006 C005 C00L C00N -1.61(15) . . . . ?
C006 C00D C00F C009 177.64(9) . . . . ?
C006 C00D C00F C00A -0.81(16) . . . . ?
C006 C00D C00H C00N -1.39(15) . . . . ?
C007 C00C C00L C005 -4.10(16) . . . . ?
C007 C00C C00L C00N 175.26(9) . . . . ?
C008 C00G C00K C00P 2.79(15) . . . . ?
C008 C00G C00K C00T -177.33(9) . . . . ?
C008 C00G C00M C00V 0.14(16) . . . . ?
C008 C00I C00R C00V -0.29(17) . . . . ?
C00B C00Q C00W C00S 0.56(18) . . . . ?
C00C C00L C00N C00H -176.30(10) . . . . ?
C00D C00H C00N C00L -1.54(16) . . . . ?
C00E C008 C00G C00K -0.95(15) . . . . ?
C00E C008 C00G C00M 178.98(9) . . . . ?
C00E C008 C00I C00R -178.89(9) . . . . ?
C00E C00B C00P C00K -1.03(15) . . . . ?
C00E C00B C00P C00O 179.26(9) . . . . ?
C00E C00B C00Q C00W 180.00(10) . . . . ?
C00F C00D C00H C00N 178.12(10) . . . . ?
C00G C008 C00E C00B -1.90(15) . . . . ?
C00G C008 C00E C00U 177.29(9) . . . . ?
C00G C008 C00I C00R 0.82(16) . . . . ?
C00G C00K C00P C00B -1.83(15) . . . . ?
C00G C00K C00P C00O 177.87(9) . . . . ?
C00G C00M C00V C00R 0.40(17) . . . . ?
C00H C00D C00F C009 -1.85(16) . . . . ?
C00H C00D C00F C00A 179.69(9) . . . . ?
C00I C008 C00E C00B 177.79(9) . . . . ?
C00I C008 C00E C00U -3.01(15) . . . . ?
C00I C008 C00G C00K 179.35(9) . . . . ?
C00I C008 C00G C00M -0.72(14) . . . . ?
C00I C00R C00V C00M -0.33(17) . . . . ?
C00J C00C C00L C005 178.95(9) . . . . ?
C00J C00C C00L C00N -1.70(16) . . . . ?
C00K C00G C00M C00V -179.93(10) . . . . ?
C00L C005 C006 C00D -1.30(16) . . . . ?
C00M C00G C00K C00P -177.13(9) . . . . ?
C00M C00G C00K C00T 2.74(16) . . . . ?
C00O C00S C00W C00Q -0.92(18) . . . . ?
C00P C00B C00E C008 2.87(15) . . . . ?
C00P C00B C00E C00U -176.31(9) . . . . ?
C00P C00B C00Q C00W 0.54(16) . . . . ?
C00P C00O C00S C00W 0.14(17) . . . . ?
C00Q C00B C00E C008 -176.59(9) . . . . ?
C00Q C00B C00E C00U 4.23(16) . . . . ?
C00Q C00B C00P C00K 178.45(9) . . . . ?
C00Q C00B C00P C00O -1.26(15) . . . . ?
C00S C00O C00P C00B 0.95(16) . . . . ?
C00S C00O C00P C00K -178.75(10) . . . . ?
C00T C00K C00P C00B 178.30(9) . . . . ?
C00T C00K C00P C00O -2.00(16) . . . . ?
